data_1547807
loop_
_publ_author_name
'Li, Xiaoying'
'Poon, Chun-Ting'
'Hong, Eugene Yau-Hin'
'Wong, Hok-Lai'
'Chan, Alan Kwun-Wa'
'Wu, Lixin'
'Yam, Vivian Wing-Wah'

_publ_section_title
;
 Multi-modulation for self-assemblies of amphiphilic rigid--soft compounds
 through alteration of solution polarity and temperature
;
_journal_name_full 'Soft Matter'
_journal_paper_doi 10.1039/C7SM01754E
_journal_year 2017
_chemical_formula_moiety 'C74 H60 N2 O12, 2(C H2 Cl2)'
_chemical_formula_sum 'C76 H64 Cl4 N2 O12'
_chemical_formula_weight 1339.09
_chemical_name_systematic
; 
 ? 
;
_space_group_IT_number 2
_symmetry_cell_setting triclinic
_symmetry_space_group_name_Hall '-P 1'
_symmetry_space_group_name_H-M 'P -1'
_atom_sites_solution_hydrogens geom
_atom_sites_solution_primary direct
_atom_sites_solution_secondary difmap
_audit_creation_method SHELXL-97
_audit_update_record
;
2017-08-31 deposited with the CCDC.
2017-10-11 downloaded from the CCDC.
;
_cell_angle_alpha 103.07(2)
_cell_angle_beta 106.042(17)
_cell_angle_gamma 113.592(19)
_cell_formula_units_Z 1
_cell_length_a 10.910(5)
_cell_length_b 13.241(8)
_cell_length_c 14.469(7)
_cell_measurement_reflns_used 9232
_cell_measurement_temperature 296(2)
_cell_measurement_theta_max 27.47
_cell_measurement_theta_min 3.49
_cell_volume 1701.0(16)
_computing_structure_refinement 'SHELXL-97 (Sheldrick, 1997)'
_computing_structure_solution 'SHELXS-97 (Sheldrick, 1990)'
_diffrn_ambient_temperature 296(2)
_diffrn_measured_fraction_theta_full 0.992
_diffrn_measured_fraction_theta_max 0.992
_diffrn_radiation_monochromator graphite
_diffrn_radiation_source 'fine-focus sealed tube'
_diffrn_radiation_type MoK\a
_diffrn_radiation_wavelength 0.71073
_diffrn_reflns_av_R_equivalents 0.0596
_diffrn_reflns_av_sigmaI/netI 0.0840
_diffrn_reflns_limit_h_max 11
_diffrn_reflns_limit_h_min -12
_diffrn_reflns_limit_k_max 15
_diffrn_reflns_limit_k_min -15
_diffrn_reflns_limit_l_max 17
_diffrn_reflns_limit_l_min -17
_diffrn_reflns_number 13409
_diffrn_reflns_theta_full 25.00
_diffrn_reflns_theta_max 25.00
_diffrn_reflns_theta_min 2.99
_exptl_absorpt_coefficient_mu 0.238
_exptl_absorpt_correction_T_max 0.9743
_exptl_absorpt_correction_T_min 0.8954
_exptl_absorpt_correction_type multi-scan
_exptl_crystal_colour colorless
_exptl_crystal_density_diffrn 1.307
_exptl_crystal_density_method 'not measured'
_exptl_crystal_description block
_exptl_crystal_F_000 698
_exptl_crystal_size_max 0.47
_exptl_crystal_size_mid 0.15
_exptl_crystal_size_min 0.11
_refine_diff_density_max 0.629
_refine_diff_density_min -0.731
_refine_diff_density_rms 0.061
_refine_ls_extinction_method none
_refine_ls_goodness_of_fit_ref 1.055
_refine_ls_hydrogen_treatment constr
_refine_ls_matrix_type full
_refine_ls_number_parameters 448
_refine_ls_number_reflns 5944
_refine_ls_number_restraints 0
_refine_ls_restrained_S_all 1.055
_refine_ls_R_factor_all 0.1225
_refine_ls_R_factor_gt 0.0731
_refine_ls_shift/su_max 0.008
_refine_ls_shift/su_mean 0.000
_refine_ls_structure_factor_coef Fsqd
_refine_ls_weighting_details 'calc w=1/[\s^2^(Fo^2^)+(0.1417P)^2^+0.0000P] where P=(Fo^2^+2Fc^2^)/3'
_refine_ls_weighting_scheme calc
_refine_ls_wR_factor_gt 0.2118
_refine_ls_wR_factor_ref 0.2517
_reflns_number_gt 3400
_reflns_number_total 5944
_reflns_threshold_expression >2sigma(I)
_cod_data_source_file c7sm01754e2.cif
_cod_data_source_block shelxl
_cod_original_cell_volume 1701.1(16)
_cod_original_sg_symbol_H-M P-1
_cod_database_code 1547807

loop_
_symmetry_equiv_pos_as_xyz
'x, y, z'
'-x, -y, -z'

loop_
_atom_site_label
_atom_site_type_symbol
_atom_site_fract_x
_atom_site_fract_y
_atom_site_fract_z
_atom_site_U_iso_or_equiv
_atom_site_adp_type
_atom_site_occupancy
_atom_site_symmetry_multiplicity
_atom_site_calc_flag
_atom_site_refinement_flags
_atom_site_disorder_assembly
_atom_site_disorder_group
C1 C 1.4852(4) 0.0502(3) 0.9268(3) 0.0391(8) Uani 1 1 d . . .
H1 H 1.4747 0.0834 0.8769 0.047 Uiso 1 1 calc R . .
C2 C 1.3791(3) 0.0149(3) 0.9653(3) 0.0337(8) Uani 1 1 d . . .
C3 C 1.3932(4) -0.0368(3) 1.0382(3) 0.0385(8) Uani 1 1 d . . .
H3 H 1.3212 -0.0622 1.0634 0.046 Uiso 1 1 calc R . .
C4 C 1.2109(3) 0.0909(3) 0.9947(3) 0.0335(8) Uani 1 1 d . . .
C5 C 1.2734(4) 0.1482(3) 1.1030(3) 0.0398(9) Uani 1 1 d . . .
H5 H 1.3569 0.1499 1.1444 0.048 Uiso 1 1 calc R . .
C6 C 1.2069(4) 0.2017(4) 1.1459(3) 0.0418(9) Uani 1 1 d . . .
H6 H 1.2456 0.2389 1.2180 0.050 Uiso 1 1 calc R . .
C7 C 1.0823(4) 0.2028(3) 1.0853(3) 0.0391(8) Uani 1 1 d . . .
C8 C 1.0224(4) 0.1462(3) 0.9775(3) 0.0369(8) Uani 1 1 d . . .
H8 H 0.9396 0.1455 0.9363 0.044 Uiso 1 1 calc R . .
C9 C 1.0868(3) 0.0913(3) 0.9321(3) 0.0336(8) Uani 1 1 d . . .
C10 C 1.0564(4) 0.0303(3) 0.8257(3) 0.0351(8) Uani 1 1 d . . .
C11 C 0.9462(4) 0.0015(4) 0.7320(3) 0.0405(9) Uani 1 1 d . . .
H11 H 0.8759 0.0246 0.7310 0.049 Uiso 1 1 calc R . .
C12 C 0.9426(4) -0.0624(4) 0.6398(3) 0.0467(10) Uani 1 1 d . . .
C13 C 1.0481(4) -0.0972(4) 0.6426(3) 0.0539(11) Uani 1 1 d . . .
H13 H 1.0441 -0.1401 0.5803 0.065 Uiso 1 1 calc R . .
C14 C 1.1582(4) -0.0700(4) 0.7349(3) 0.0500(10) Uani 1 1 d . . .
H14 H 1.2278 -0.0937 0.7357 0.060 Uiso 1 1 calc R . .
C15 C 1.1607(4) -0.0056(3) 0.8265(3) 0.0370(8) Uani 1 1 d . . .
C16 C 1.0193(4) 0.2657(4) 1.1311(3) 0.0433(9) Uani 1 1 d . . .
C17 C 0.9683(4) 0.3235(4) 1.1617(3) 0.0485(10) Uani 1 1 d . . .
C18 C 0.9104(4) 0.3990(4) 1.1955(3) 0.0470(10) Uani 1 1 d . . .
C19 C 0.9848(5) 0.4869(5) 1.2944(4) 0.0636(12) Uani 1 1 d . A .
H19 H 1.0685 0.4942 1.3415 0.076 Uiso 1 1 calc R . .
C20 C 0.9340(5) 0.5638(5) 1.3227(4) 0.0629(12) Uani 1 1 d . . .
O1 O 0.994(3) 0.646(3) 1.429(2) 0.079(5) Uani 0.58(8) 1 d P A 1
C24 C 1.112(4) 0.657(3) 1.4982(16) 0.124(11) Uani 0.58(8) 1 d P A 1
H24D H 1.1329 0.7079 1.5660 0.186 Uiso 0.58(8) 1 calc PR A 1
H24E H 1.1942 0.6921 1.4809 0.186 Uiso 0.58(8) 1 calc PR A 1
H24F H 1.0952 0.5803 1.4982 0.186 Uiso 0.58(8) 1 calc PR A 1
O1' O 1.008(4) 0.664(4) 1.404(3) 0.077(7) Uani 0.42(8) 1 d P A 2
C24' C 1.158(4) 0.695(6) 1.472(5) 0.20(3) Uani 0.42(8) 1 d P A 2
H24A H 1.1994 0.7664 1.5320 0.303 Uiso 0.42(8) 1 calc PR A 2
H24B H 1.2188 0.7077 1.4340 0.303 Uiso 0.42(8) 1 calc PR A 2
H24C H 1.1532 0.6308 1.4939 0.303 Uiso 0.42(8) 1 calc PR A 2
C21 C 0.8100(5) 0.5545(4) 1.2526(3) 0.0513(10) Uani 1 1 d . A .
C22 C 0.7331(4) 0.4640(4) 1.1539(3) 0.0480(10) Uani 1 1 d . . .
C23 C 0.7845(4) 0.3871(4) 1.1258(3) 0.0509(10) Uani 1 1 d . A .
H23 H 0.7342 0.3270 1.0597 0.061 Uiso 1 1 calc R . .
C25 C 0.8351(6) 0.7429(5) 1.2740(5) 0.0764(15) Uani 1 1 d . A .
H25A H 0.9376 0.7808 1.3181 0.115 Uiso 1 1 calc R . .
H25B H 0.7962 0.7930 1.2955 0.115 Uiso 1 1 calc R . .
H25C H 0.8226 0.7302 1.2032 0.115 Uiso 1 1 calc R . .
C26 C 0.5076(5) 0.3539(5) 1.0060(4) 0.0711(13) Uani 1 1 d . . .
H26A H 0.5490 0.3381 0.9577 0.107 Uiso 1 1 calc R A .
H26B H 0.4235 0.3603 0.9721 0.107 Uiso 1 1 calc R . .
H26C H 0.4786 0.2899 1.0303 0.107 Uiso 1 1 calc R . .
C27 C 0.8243(4) -0.0941(4) 0.5432(3) 0.0529(10) Uani 1 1 d . . .
C28 C 0.7213(5) -0.1188(4) 0.4689(3) 0.0550(11) Uani 1 1 d . . .
C29 C 0.5887(4) -0.1548(4) 0.3805(3) 0.0499(10) Uani 1 1 d . . .
C30 C 0.5419(4) -0.0718(4) 0.3731(3) 0.0506(10) Uani 1 1 d . . .
H30 H 0.5961 0.0055 0.4232 0.061 Uiso 1 1 calc R . .
C31 C 0.4139(4) -0.1061(4) 0.2901(3) 0.0438(9) Uani 1 1 d . . .
C32 C 0.3336(4) -0.2204(4) 0.2149(3) 0.0422(9) Uani 1 1 d . . .
C33 C 0.3829(4) -0.3011(4) 0.2229(3) 0.0458(9) Uani 1 1 d . . .
C34 C 0.5102(4) -0.2687(4) 0.3060(3) 0.0519(10) Uani 1 1 d . . .
H34 H 0.5422 -0.3234 0.3113 0.062 Uiso 1 1 calc R . .
C35 C 0.4468(5) 0.0913(5) 0.3430(4) 0.0668(13) Uani 1 1 d . . .
H35A H 0.4710 0.0981 0.4140 0.100 Uiso 1 1 calc R . .
H35B H 0.3934 0.1324 0.3278 0.100 Uiso 1 1 calc R . .
H35C H 0.5353 0.1259 0.3327 0.100 Uiso 1 1 calc R . .
C36 C 0.0750(5) -0.3396(5) 0.1198(5) 0.0806(17) Uani 1 1 d . . .
H36A H 0.0798 -0.4112 0.1158 0.121 Uiso 1 1 calc R . .
H36B H -0.0018 -0.3552 0.0573 0.121 Uiso 1 1 calc R . .
H36C H 0.0551 -0.3134 0.1786 0.121 Uiso 1 1 calc R . .
C37 C 0.3393(6) -0.4997(5) 0.1513(5) 0.0739(14) Uani 1 1 d . . .
H37A H 0.4370 -0.4732 0.1549 0.111 Uiso 1 1 calc R . .
H37B H 0.2719 -0.5720 0.0911 0.111 Uiso 1 1 calc R . .
H37C H 0.3354 -0.5141 0.2128 0.111 Uiso 1 1 calc R . .
C38 C 0.6655(9) 0.5609(7) 0.4592(5) 0.112(2) Uani 1 1 d . . .
H38A H 0.7366 0.6098 0.4377 0.134 Uiso 1 1 calc R . .
H38B H 0.5881 0.5814 0.4471 0.134 Uiso 1 1 calc R . .
Cl1 Cl 0.7490(3) 0.5980(3) 0.58879(16) 0.1425(9) Uani 1 1 d . . .
Cl2 Cl 0.5908(3) 0.4146(2) 0.3806(2) 0.1558(10) Uani 1 1 d . . .
N1 N 1.2557(3) 0.0317(3) 0.9304(2) 0.0364(7) Uani 1 1 d . . .
O2 O 0.7594(3) 0.6316(3) 1.2816(2) 0.0597(8) Uani 1 1 d . . .
O3 O 0.6132(3) 0.4618(3) 1.0913(3) 0.0721(9) Uani 1 1 d . A .
O4 O 0.3592(3) -0.0306(3) 0.2759(2) 0.0575(8) Uani 1 1 d . . .
O5 O 0.2117(3) -0.2490(3) 0.1311(2) 0.0550(8) Uani 1 1 d . . .
O6 O 0.3006(3) -0.4107(3) 0.1439(2) 0.0595(8) Uani 1 1 d . . .

loop_
_atom_site_aniso_label
_atom_site_aniso_U_11
_atom_site_aniso_U_22
_atom_site_aniso_U_33
_atom_site_aniso_U_23
_atom_site_aniso_U_13
_atom_site_aniso_U_12
C1 0.0395(18) 0.050(2) 0.040(2) 0.0231(19) 0.0148(16) 0.0308(18)
C2 0.0242(15) 0.042(2) 0.0341(18) 0.0100(17) 0.0059(14) 0.0218(15)
C3 0.0313(16) 0.049(2) 0.042(2) 0.0179(18) 0.0144(16) 0.0265(17)
C4 0.0291(16) 0.039(2) 0.0342(18) 0.0124(17) 0.0092(15) 0.0218(15)
C5 0.0379(18) 0.049(2) 0.0362(19) 0.0121(18) 0.0088(16) 0.0315(18)
C6 0.0392(18) 0.049(2) 0.0371(19) 0.0133(18) 0.0130(16) 0.0248(18)
C7 0.0381(18) 0.042(2) 0.047(2) 0.0143(18) 0.0188(17) 0.0285(17)
C8 0.0312(17) 0.038(2) 0.044(2) 0.0134(18) 0.0116(16) 0.0230(16)
C9 0.0285(16) 0.035(2) 0.0394(19) 0.0132(17) 0.0117(15) 0.0196(15)
C10 0.0312(16) 0.043(2) 0.0356(18) 0.0132(17) 0.0110(15) 0.0248(16)
C11 0.0353(18) 0.048(2) 0.039(2) 0.0153(19) 0.0073(16) 0.0277(17)
C12 0.0404(19) 0.062(3) 0.037(2) 0.015(2) 0.0071(17) 0.033(2)
C13 0.055(2) 0.077(3) 0.039(2) 0.015(2) 0.0127(19) 0.048(2)
C14 0.046(2) 0.077(3) 0.039(2) 0.020(2) 0.0122(18) 0.046(2)
C15 0.0326(16) 0.050(2) 0.0321(18) 0.0139(18) 0.0078(15) 0.0281(17)
C16 0.0428(19) 0.044(2) 0.049(2) 0.0144(19) 0.0205(18) 0.0266(18)
C17 0.054(2) 0.052(3) 0.048(2) 0.015(2) 0.021(2) 0.036(2)
C18 0.056(2) 0.046(3) 0.059(3) 0.020(2) 0.033(2) 0.037(2)
C19 0.067(3) 0.069(3) 0.056(3) 0.008(3) 0.017(2) 0.048(3)
C20 0.062(3) 0.062(3) 0.057(3) 0.000(3) 0.017(2) 0.042(3)
O1 0.103(9) 0.096(10) 0.039(8) -0.002(6) 0.015(6) 0.072(7)
C24 0.13(2) 0.16(2) 0.059(8) -0.017(11) -0.005(10) 0.113(18)
O1' 0.071(9) 0.101(14) 0.040(12) -0.007(10) -0.001(8) 0.061(9)
C24' 0.066(16) 0.21(4) 0.15(3) -0.13(3) -0.029(16) 0.05(2)
C21 0.056(2) 0.051(3) 0.062(3) 0.019(2) 0.031(2) 0.039(2)
C22 0.047(2) 0.048(3) 0.053(2) 0.012(2) 0.0187(19) 0.033(2)
C23 0.051(2) 0.053(3) 0.054(2) 0.013(2) 0.021(2) 0.035(2)
C25 0.078(3) 0.059(3) 0.116(4) 0.033(3) 0.051(3) 0.049(3)
C26 0.057(3) 0.074(4) 0.067(3) 0.012(3) 0.014(2) 0.034(3)
C27 0.049(2) 0.066(3) 0.040(2) 0.014(2) 0.0067(19) 0.037(2)
C28 0.054(2) 0.078(3) 0.037(2) 0.016(2) 0.008(2) 0.047(2)
C29 0.044(2) 0.073(3) 0.035(2) 0.017(2) 0.0080(18) 0.039(2)
C30 0.046(2) 0.066(3) 0.037(2) 0.013(2) 0.0065(18) 0.037(2)
C31 0.0421(19) 0.058(3) 0.042(2) 0.023(2) 0.0154(18) 0.034(2)
C32 0.0345(18) 0.059(3) 0.037(2) 0.022(2) 0.0111(17) 0.0273(19)
C33 0.0397(19) 0.056(3) 0.042(2) 0.017(2) 0.0125(18) 0.0269(19)
C34 0.052(2) 0.064(3) 0.047(2) 0.021(2) 0.013(2) 0.041(2)
C35 0.065(3) 0.063(3) 0.072(3) 0.020(3) 0.017(3) 0.041(3)
C36 0.038(2) 0.093(4) 0.103(4) 0.052(4) 0.015(2) 0.028(3)
C37 0.068(3) 0.051(3) 0.092(4) 0.021(3) 0.021(3) 0.032(3)
C38 0.125(5) 0.117(6) 0.101(5) 0.050(5) 0.049(5) 0.061(5)
Cl1 0.1602(19) 0.209(3) 0.0934(13) 0.0541(16) 0.0424(13) 0.131(2)
Cl2 0.1193(16) 0.131(2) 0.164(2) 0.0231(18) 0.0394(16) 0.0448(15)
N1 0.0317(14) 0.049(2) 0.0331(15) 0.0105(15) 0.0078(13) 0.0304(14)
O2 0.0629(17) 0.0490(19) 0.083(2) 0.0170(17) 0.0407(17) 0.0385(16)
O3 0.0622(18) 0.066(2) 0.078(2) 0.0067(19) 0.0074(17) 0.0471(18)
O4 0.0504(15) 0.060(2) 0.0602(18) 0.0181(16) 0.0078(14) 0.0382(15)
O5 0.0354(13) 0.063(2) 0.0523(16) 0.0285(16) 0.0009(12) 0.0198(13)
O6 0.0497(16) 0.058(2) 0.0583(19) 0.0109(17) 0.0058(14) 0.0330(15)

loop_
_atom_type_symbol
_atom_type_description
_atom_type_scat_dispersion_real
_atom_type_scat_dispersion_imag
_atom_type_scat_source
C C 0.0033 0.0016 'International Tables Vol C Tables 4.2.6.8 and 6.1.1.4'
H H 0.0000 0.0000 'International Tables Vol C Tables 4.2.6.8 and 6.1.1.4'
N N 0.0061 0.0033 'International Tables Vol C Tables 4.2.6.8 and 6.1.1.4'
O O 0.0106 0.0060 'International Tables Vol C Tables 4.2.6.8 and 6.1.1.4'
Cl Cl 0.1484 0.1585 'International Tables Vol C Tables 4.2.6.8 and 6.1.1.4'

loop_
_geom_angle_atom_site_label_1
_geom_angle_atom_site_label_2
_geom_angle_atom_site_label_3
_geom_angle
_geom_angle_site_symmetry_1
C3 C1 C2 120.6(3) 2_857
C3 C1 H1 119.7 2_857
C2 C1 H1 119.7 .
C1 C2 C3 119.7(3) .
C1 C2 N1 120.1(3) .
C3 C2 N1 120.1(3) .
C1 C3 C2 119.6(3) 2_857
C1 C3 H3 120.2 2_857
C2 C3 H3 120.2 .
N1 C4 C5 129.9(3) .
N1 C4 C9 108.8(3) .
C5 C4 C9 121.2(3) .
C6 C5 C4 117.4(3) .
C6 C5 H5 121.3 .
C4 C5 H5 121.3 .
C5 C6 C7 122.6(3) .
C5 C6 H6 118.7 .
C7 C6 H6 118.7 .
C8 C7 C6 119.2(3) .
C8 C7 C16 118.9(3) .
C6 C7 C16 121.8(4) .
C9 C8 C7 119.6(3) .
C9 C8 H8 120.2 .
C7 C8 H8 120.2 .
C8 C9 C4 120.0(3) .
C8 C9 C10 133.3(3) .
C4 C9 C10 106.6(3) .
C11 C10 C15 120.1(3) .
C11 C10 C9 132.0(3) .
C15 C10 C9 107.9(3) .
C10 C11 C12 118.9(3) .
C10 C11 H11 120.5 .
C12 C11 H11 120.5 .
C11 C12 C13 119.9(3) .
C11 C12 C27 117.9(3) .
C13 C12 C27 122.1(4) .
C14 C13 C12 122.1(4) .
C14 C13 H13 118.9 .
C12 C13 H13 118.9 .
C13 C14 C15 117.3(3) .
C13 C14 H14 121.4 .
C15 C14 H14 121.4 .
C14 C15 C10 121.7(3) .
C14 C15 N1 129.9(3) .
C10 C15 N1 108.4(3) .
C17 C16 C7 173.0(4) .
C16 C17 C18 176.2(4) .
C19 C18 C23 120.2(4) .
C19 C18 C17 120.3(4) .
C23 C18 C17 119.4(4) .
C20 C19 C18 119.6(4) .
C20 C19 H19 120.2 .
C18 C19 H19 120.2 .
O1' C20 C19 125.5(15) .
O1' C20 C21 112.2(16) .
C19 C20 C21 120.6(5) .
O1' C20 O1 20(2) .
C19 C20 O1 121.8(12) .
C21 C20 O1 117.1(11) .
C24 O1 C20 119(2) .
O1 C24 H24D 109.5 .
O1 C24 H24E 109.5 .
H24D C24 H24E 109.5 .
O1 C24 H24F 109.5 .
H24D C24 H24F 109.5 .
H24E C24 H24F 109.5 .
C20 O1' C24' 116(3) .
O1' C24' H24A 109.5 .
O1' C24' H24B 109.5 .
H24A C24' H24B 109.5 .
O1' C24' H24C 109.5 .
H24A C24' H24C 109.5 .
H24B C24' H24C 109.5 .
O2 C21 C20 120.3(4) .
O2 C21 C22 119.9(4) .
C20 C21 C22 119.7(4) .
O3 C22 C23 125.2(4) .
O3 C22 C21 115.3(4) .
C23 C22 C21 119.4(4) .
C22 C23 C18 120.4(4) .
C22 C23 H23 119.8 .
C18 C23 H23 119.8 .
O2 C25 H25A 109.5 .
O2 C25 H25B 109.5 .
H25A C25 H25B 109.5 .
O2 C25 H25C 109.5 .
H25A C25 H25C 109.5 .
H25B C25 H25C 109.5 .
O3 C26 H26A 109.5 .
O3 C26 H26B 109.5 .
H26A C26 H26B 109.5 .
O3 C26 H26C 109.5 .
H26A C26 H26C 109.5 .
H26B C26 H26C 109.5 .
C28 C27 C12 174.6(4) .
C27 C28 C29 175.9(5) .
C34 C29 C30 120.8(3) .
C34 C29 C28 120.5(4) .
C30 C29 C28 118.7(4) .
C31 C30 C29 119.1(4) .
C31 C30 H30 120.4 .
C29 C30 H30 120.4 .
O4 C31 C32 115.8(3) .
O4 C31 C30 123.4(4) .
C32 C31 C30 120.8(4) .
O5 C32 C31 119.0(3) .
O5 C32 C33 121.7(4) .
C31 C32 C33 119.3(3) .
O6 C33 C32 115.8(3) .
O6 C33 C34 123.4(4) .
C32 C33 C34 120.8(4) .
C29 C34 C33 119.3(4) .
C29 C34 H34 120.4 .
C33 C34 H34 120.4 .
O4 C35 H35A 109.5 .
O4 C35 H35B 109.5 .
H35A C35 H35B 109.5 .
O4 C35 H35C 109.5 .
H35A C35 H35C 109.5 .
H35B C35 H35C 109.5 .
O5 C36 H36A 109.5 .
O5 C36 H36B 109.5 .
H36A C36 H36B 109.5 .
O5 C36 H36C 109.5 .
H36A C36 H36C 109.5 .
H36B C36 H36C 109.5 .
O6 C37 H37A 109.5 .
O6 C37 H37B 109.5 .
H37A C37 H37B 109.5 .
O6 C37 H37C 109.5 .
H37A C37 H37C 109.5 .
H37B C37 H37C 109.5 .
Cl1 C38 Cl2 116.7(4) .
Cl1 C38 H38A 108.1 .
Cl2 C38 H38A 108.1 .
Cl1 C38 H38B 108.1 .
Cl2 C38 H38B 108.1 .
H38A C38 H38B 107.3 .
C4 N1 C15 108.3(3) .
C4 N1 C2 125.3(3) .
C15 N1 C2 126.4(3) .
C21 O2 C25 113.0(3) .
C22 O3 C26 117.0(4) .
C31 O4 C35 118.0(3) .
C32 O5 C36 116.4(3) .
C33 O6 C37 118.5(3) .

loop_
_geom_bond_atom_site_label_1
_geom_bond_atom_site_label_2
_geom_bond_distance
_geom_bond_site_symmetry_2
C1 C3 1.381(5) 2_857
C1 C2 1.383(5) .
C1 H1 0.9300 .
C2 C3 1.388(5) .
C2 N1 1.424(4) .
C3 C1 1.381(5) 2_857
C3 H3 0.9300 .
C4 N1 1.396(4) .
C4 C5 1.398(5) .
C4 C9 1.409(5) .
C5 C6 1.370(5) .
C5 H5 0.9300 .
C6 C7 1.407(5) .
C6 H6 0.9300 .
C7 C8 1.392(5) .
C7 C16 1.438(5) .
C8 C9 1.379(5) .
C8 H8 0.9300 .
C9 C10 1.439(5) .
C10 C11 1.389(5) .
C10 C15 1.395(5) .
C11 C12 1.389(5) .
C11 H11 0.9300 .
C12 C13 1.395(5) .
C12 C27 1.449(5) .
C13 C14 1.380(5) .
C13 H13 0.9300 .
C14 C15 1.391(5) .
C14 H14 0.9300 .
C15 N1 1.405(4) .
C16 C17 1.190(5) .
C17 C18 1.445(5) .
C18 C19 1.382(6) .
C18 C23 1.385(6) .
C19 C20 1.378(6) .
C19 H19 0.9300 .
C20 O1' 1.31(4) .
C20 C21 1.388(6) .
C20 O1 1.44(3) .
O1 C24 1.32(4) .
C24 H24D 0.9600 .
C24 H24E 0.9600 .
C24 H24F 0.9600 .
O1' C24' 1.49(5) .
C24' H24A 0.9600 .
C24' H24B 0.9600 .
C24' H24C 0.9600 .
C21 O2 1.381(5) .
C21 C22 1.392(6) .
C22 O3 1.355(5) .
C22 C23 1.383(5) .
C23 H23 0.9300 .
C25 O2 1.420(6) .
C25 H25A 0.9600 .
C25 H25B 0.9600 .
C25 H25C 0.9600 .
C26 O3 1.411(6) .
C26 H26A 0.9600 .
C26 H26B 0.9600 .
C26 H26C 0.9600 .
C27 C28 1.185(5) .
C28 C29 1.452(5) .
C29 C34 1.375(6) .
C29 C30 1.396(6) .
C30 C31 1.384(5) .
C30 H30 0.9300 .
C31 O4 1.378(5) .
C31 C32 1.383(6) .
C32 O5 1.371(4) .
C32 C33 1.388(6) .
C33 O6 1.364(5) .
C33 C34 1.388(5) .
C34 H34 0.9300 .
C35 O4 1.416(6) .
C35 H35A 0.9600 .
C35 H35B 0.9600 .
C35 H35C 0.9600 .
C36 O5 1.426(5) .
C36 H36A 0.9600 .
C36 H36B 0.9600 .
C36 H36C 0.9600 .
C37 O6 1.417(6) .
C37 H37A 0.9600 .
C37 H37B 0.9600 .
C37 H37C 0.9600 .
C38 Cl1 1.694(7) .
C38 Cl2 1.713(8) .
C38 H38A 0.9700 .
C38 H38B 0.9700 .
